data_2206905
loop_
_publ_author_name
'Liu, Jian-Chao'
'Chen, He-Lian'
'Chen, Ting'
'He, Hong-Wu'
'Ding, Ming-Wu'

_publ_section_title
3-(4-Chlorophenyl)-5-methyl-2-propylamino-8,9,10,11-tetrahydro-2-benzothieno[2',3';2,3]pyrido[4,5-<i>d</i>]pyrimidin-4(3<i>H</i>)-one
_journal_coeditor_code CI6618
_journal_issue 10
_journal_name_full 'Acta Crystallographica Section E'
_journal_page_first o3187
_journal_page_last o3189
_journal_paper_doi 10.1107/S1600536805027595
_journal_volume 61
_journal_year 2005
_chemical_formula_iupac 'C23 H23 Cl N4 O S'
_chemical_formula_moiety 'C23 H23 Cl N4 O S'
_chemical_formula_sum 'C23 H23 Cl N4 O S'
_chemical_formula_weight 438.96
_chemical_name_systematic
;
3-(4-Chlorophenyl)-5-methyl-2-propylamino-8,9,10,11-tetrahydro-
2-benzothieno[2'3';2,3]pyrido[4,5-d]pyrimidin-4(3H)-one
;
_space_group_IT_number 2
_symmetry_cell_setting triclinic
_symmetry_space_group_name_Hall '-P 1'
_symmetry_space_group_name_H-M 'P -1'
_atom_sites_solution_hydrogens geom
_atom_sites_solution_primary direct
_atom_sites_solution_secondary difmap
_audit_creation_method SHELXL-97
_cell_angle_alpha 114.0540(10)
_cell_angle_beta 98.9260(10)
_cell_angle_gamma 101.3350(10)
_cell_formula_units_Z 4
_cell_length_a 11.8884(6)
_cell_length_b 13.3784(7)
_cell_length_c 15.7892(8)
_cell_measurement_reflns_used 3870
_cell_measurement_temperature 292(2)
_cell_measurement_theta_max 26.91
_cell_measurement_theta_min 2.34
_cell_volume 2169.42(19)
_computing_cell_refinement 'SAINT (Bruker, 1998)'
_computing_data_collection 'SMART (Bruker, 1998)'
_computing_data_reduction SAINT
_computing_molecular_graphics 'SHELXTL (Sheldrick, 1997b)'
_computing_publication_material SHELXTL
_computing_structure_refinement 'SHELXL97 (Sheldrick, 1997a)'
_computing_structure_solution 'SHELXS97 (Sheldrick, 1997a)'
_diffrn_ambient_temperature 292(2)
_diffrn_measured_fraction_theta_full 0.984
_diffrn_measured_fraction_theta_max 0.984
_diffrn_measurement_device_type 'Bruker SMART CCD area-detector'
_diffrn_measurement_method '\f and \w'
_diffrn_radiation_monochromator graphite
_diffrn_radiation_source 'fine-focus sealed tube'
_diffrn_radiation_type MoK\a
_diffrn_radiation_wavelength 0.71073
_diffrn_reflns_av_R_equivalents 0.0397
_diffrn_reflns_av_sigmaI/netI 0.0513
_diffrn_reflns_limit_h_max 15
_diffrn_reflns_limit_h_min -15
_diffrn_reflns_limit_k_max 17
_diffrn_reflns_limit_k_min -17
_diffrn_reflns_limit_l_max 20
_diffrn_reflns_limit_l_min -20
_diffrn_reflns_number 25134
_diffrn_reflns_theta_full 27.50
_diffrn_reflns_theta_max 27.50
_diffrn_reflns_theta_min 1.69
_diffrn_standards_decay_% 0
_diffrn_standards_number 0
_exptl_absorpt_coefficient_mu 0.295
_exptl_absorpt_correction_T_max 0.9167
_exptl_absorpt_correction_T_min 0.8911
_exptl_absorpt_correction_type multi-scan
_exptl_absorpt_process_details '(SADABS; Sheldrick, 1996)'
_exptl_crystal_colour colourless
_exptl_crystal_density_diffrn 1.344
_exptl_crystal_density_method 'not measured'
_exptl_crystal_description Block
_exptl_crystal_F_000 920
_exptl_crystal_size_max 0.40
_exptl_crystal_size_mid 0.30
_exptl_crystal_size_min 0.30
_refine_diff_density_max 0.319
_refine_diff_density_min -0.208
_refine_ls_extinction_method none
_refine_ls_goodness_of_fit_ref 1.032
_refine_ls_hydrogen_treatment constr
_refine_ls_matrix_type full
_refine_ls_number_parameters 574
_refine_ls_number_reflns 9849
_refine_ls_number_restraints 7
_refine_ls_restrained_S_all 1.033
_refine_ls_R_factor_all 0.0834
_refine_ls_R_factor_gt 0.0525
_refine_ls_shift/su_max 0.001
_refine_ls_shift/su_mean 0.000
_refine_ls_structure_factor_coef Fsqd
_refine_ls_weighting_details 'calc w = 1/[\s^2^(Fo^2^)+(0.0778P)^2^+0.1323P] where P = (Fo^2^+2Fc^2^)/3'
_refine_ls_weighting_scheme calc
_refine_ls_wR_factor_gt 0.1343
_refine_ls_wR_factor_ref 0.1562
_reflns_number_gt 6468
_reflns_number_total 9849
_reflns_threshold_expression I>2\s(I)
_cod_data_source_file ci6618.cif
_cod_data_source_block I
_cod_depositor_comments
;
The following automatic conversions were performed:
'_symmetry_cell_setting' value 'Triclinic' changed to 'triclinic'
according to '/home/saulius/struct/CIF-dictionaries/cif_core.dic'
dictionary named 'cif_core.dic' version 2.4.1 from 2010-06-29.

Automatic conversion script
Id: cif_fix_enum 1527 2010-12-29 10:47:43Z saulius 

The following automatic conversions were performed:

'_symmetry_cell_setting' value 'Triclinic' changed to 'triclinic'
according to /home/saulius/struct/CIF-dictionaries/cif_core.dic
dictionary named 'cif_core.dic' version 2.4.1 from 2010-06-29.

Automatic conversion script
Id: cif_fix_values 1715 2011-07-08 13:25:40Z adriana 
;
_cod_database_code 2206905

loop_
_symmetry_equiv_pos_as_xyz
'x, y, z'
'-x, -y, -z'

loop_
_atom_site_label
_atom_site_fract_x
_atom_site_fract_y
_atom_site_fract_z
_atom_site_U_iso_or_equiv
_atom_site_adp_type
_atom_site_calc_flag
_atom_site_refinement_flags
_atom_site_occupancy
_atom_site_disorder_assembly
_atom_site_disorder_group
_atom_site_type_symbol
S1 0.83965(7) 0.78315(6) 0.38004(4) 0.0676(2) Uani d . 1 . . S
Cl1 0.69608(9) -0.01047(6) -0.43385(5) 0.0987(3) Uani d . 1 . . Cl
O1 0.75577(16) 0.26620(13) 0.01717(11) 0.0590(4) Uani d . 1 . . O
N1 0.77021(15) 0.38157(14) -0.05490(12) 0.0424(4) Uani d . 1 . . N
N2 0.81663(15) 0.58305(14) 0.03154(12) 0.0431(4) Uani d . 1 . . N
N3 0.79331(16) 0.49906(15) -0.13039(12) 0.0482(4) Uani d . 1 . . N
H3 0.7750 0.4378 -0.1838 0.058 Uiso calc R 1 . . H
N4 0.79378(17) 0.55450(16) 0.28406(13) 0.0506(5) Uani d . 1 . . N
C1 0.79393(17) 0.49006(17) -0.04908(14) 0.0404(5) Uani d . 1 . . C
C2 0.76997(18) 0.36276(18) 0.02714(15) 0.0427(5) Uani d . 1 . . C
C3 0.78741(17) 0.46588(17) 0.11601(14) 0.0411(5) Uani d . 1 . . C
C4 0.81125(17) 0.57168(17) 0.11311(14) 0.0396(5) Uani d . 1 . . C
C5 0.78045(18) 0.46055(18) 0.20347(15) 0.0448(5) Uani d . 1 . . C
C6 0.7560(2) 0.3517(2) 0.21206(17) 0.0582(6) Uani d . 1 . . C
H6A 0.7439 0.3665 0.2743 0.087 Uiso calc R 1 . . H
H6B 0.8225 0.3212 0.2043 0.087 Uiso calc R 1 . . H
H6C 0.6860 0.2976 0.1632 0.087 Uiso calc R 1 . . H
C7 0.81831(19) 0.65471(19) 0.27952(15) 0.0486(5) Uani d . 1 . . C
C8 0.82894(18) 0.67145(18) 0.19942(14) 0.0432(5) Uani d . 1 . . C
C9 0.85478(18) 0.79069(18) 0.22070(15) 0.0461(5) Uani d . 1 . . C
C10 0.8729(2) 0.84047(19) 0.15200(17) 0.0527(6) Uani d . 1 . . C
H10A 0.8099 0.7967 0.0929 0.063 Uiso calc R 1 . . H
H10B 0.9479 0.8345 0.1364 0.063 Uiso calc R 1 . . H
C11 0.8735(3) 0.9652(2) 0.1946(2) 0.0797(8) Uani d . 1 . . C
H11A 0.9088 1.0000 0.1581 0.096 Uiso calc R 1 . . H
H11B 0.7920 0.9685 0.1876 0.096 Uiso calc R 1 . . H
C12 0.9395(3) 1.0330(2) 0.2976(2) 0.0866(9) Uani d . 1 . . C
H12A 0.9361 1.1112 0.3193 0.104 Uiso calc R 1 . . H
H12B 1.0223 1.0343 0.3042 0.104 Uiso calc R 1 . . H
C13 0.8916(3) 0.9870(2) 0.3606(2) 0.0767(8) Uani d . 1 . . C
H13A 0.8201 1.0088 0.3720 0.092 Uiso calc R 1 . . H
H13B 0.9497 1.0193 0.4222 0.092 Uiso calc R 1 . . H
C14 0.8632(2) 0.8585(2) 0.31397(17) 0.0581(6) Uani d . 1 . . C
C15 0.75202(19) 0.28309(17) -0.14585(14) 0.0442(5) Uani d . 1 . . C
C16 0.6392(2) 0.21056(19) -0.19575(16) 0.0525(6) Uani d . 1 . . C
H16 0.5751 0.2229 -0.1700 0.063 Uiso calc R 1 . . H
C17 0.6219(2) 0.1191(2) -0.28468(17) 0.0616(7) Uani d . 1 . . C
H17 0.5462 0.0697 -0.3192 0.074 Uiso calc R 1 . . H
C18 0.7177(3) 0.10216(19) -0.32121(16) 0.0588(6) Uani d . 1 . . C
C19 0.8304(2) 0.1727(2) -0.27115(17) 0.0584(6) Uani d . 1 . . C
H19 0.8946 0.1596 -0.2966 0.070 Uiso calc R 1 . . H
C20 0.8474(2) 0.2634(2) -0.18246(16) 0.0520(6) Uani d . 1 . . C
H20 0.9237 0.3112 -0.1474 0.062 Uiso calc R 1 . . H
C21 0.82263(19) 0.60916(19) -0.13101(16) 0.0483(5) Uani d . 1 . . C
H21A 0.7896 0.6604 -0.0850 0.058 Uiso calc R 1 . . H
H21B 0.7861 0.5997 -0.1942 0.058 Uiso calc R 1 . . H
C22 0.9532(2) 0.6620(2) -0.1070(2) 0.0648(7) Uani d . 1 . . C
H22A 0.9859 0.6122 -0.1544 0.078 Uiso calc R 1 . . H
H22B 0.9903 0.6691 -0.0448 0.078 Uiso calc R 1 . . H
C23 0.9826(3) 0.7784(3) -0.1044(3) 0.1018(11) Uani d . 1 . . C
H23A 1.0673 0.8114 -0.0844 0.153 Uiso calc R 1 . . H
H23B 0.9472 0.8270 -0.0598 0.153 Uiso calc R 1 . . H
H23C 0.9521 0.7710 -0.1673 0.153 Uiso calc R 1 . . H
S1' 0.59009(6) 0.06546(6) 0.18901(4) 0.06011(19) Uani d . 1 . . S
Cl1' 0.53506(6) 0.69778(7) 1.00401(4) 0.0787(2) Uani d . 1 . . Cl
O1' 0.68877(14) 0.37945(15) 0.66260(10) 0.0613(4) Uani d . 1 . . O
N1' 0.50461(15) 0.38250(15) 0.60285(11) 0.0429(4) Uani d . 1 . . N
N2' 0.40559(15) 0.28553(15) 0.43701(12) 0.0452(4) Uani d . 1 . . N
N3' 0.31617(16) 0.39209(18) 0.54449(13) 0.0595(5) Uani d D 1 . . N
H3'A 0.3276 0.4486 0.5999 0.071 Uiso calc PR 0.515(8) A 1 H
H3'B 0.3138 0.4340 0.6052 0.071 Uiso d PR 0.485(8) A 2 H
N4' 0.70662(17) 0.17901(16) 0.37671(13) 0.0516(5) Uani d . 1 . . N
C1' 0.40820(19) 0.35119(18) 0.52575(14) 0.0435(5) Uani d . 1 A . C
C2' 0.60838(19) 0.34809(18) 0.59099(14) 0.0445(5) Uani d . 1 . . C
C3' 0.60749(18) 0.27802(17) 0.49249(14) 0.0409(5) Uani d . 1 . . C
C4' 0.50282(18) 0.24763(17) 0.42087(14) 0.0406(5) Uani d . 1 . . C
C5' 0.70776(19) 0.24138(19) 0.46733(15) 0.0468(5) Uani d . 1 . . C
C6' 0.8233(2) 0.2721(2) 0.53933(17) 0.0619(6) Uani d . 1 . . C
H6'A 0.8788 0.2404 0.5065 0.093 Uiso calc R 1 . . H
H6'B 0.8098 0.2418 0.5837 0.093 Uiso calc R 1 . . H
H6'C 0.8550 0.3538 0.5738 0.093 Uiso calc R 1 . . H
C7' 0.6044(2) 0.14785(18) 0.31009(15) 0.0471(5) Uani d . 1 . . C
C8' 0.49967(19) 0.17450(17) 0.32520(14) 0.0431(5) Uani d . 1 . . C
C9' 0.4048(2) 0.12283(17) 0.23743(14) 0.0448(5) Uani d . 1 . . C
C10' 0.2773(2) 0.1222(2) 0.22841(16) 0.0548(6) Uani d . 1 . . C
H10C 0.2695 0.1955 0.2345 0.066 Uiso calc R 1 . . H
H10D 0.2510 0.1102 0.2796 0.066 Uiso calc R 1 . . H
C11' 0.1996(2) 0.0268(2) 0.13060(17) 0.0656(7) Uani d . 1 . . C
H11C 0.1944 -0.0469 0.1297 0.079 Uiso calc R 1 . . H
H11D 0.1199 0.0348 0.1208 0.079 Uiso calc R 1 . . H
C12' 0.2512(3) 0.0324(2) 0.05077(17) 0.0712(8) Uani d . 1 . . C
H12C 0.2613 0.1080 0.0545 0.085 Uiso calc R 1 . . H
H12D 0.1966 -0.0226 -0.0108 0.085 Uiso calc R 1 . . H
C13' 0.3702(3) 0.0071(2) 0.05733(16) 0.0660(7) Uani d . 1 . . C
H13C 0.3576 -0.0747 0.0317 0.079 Uiso calc R 1 . . H
H13D 0.4126 0.0335 0.0191 0.079 Uiso calc R 1 . . H
C14' 0.4433(2) 0.06570(18) 0.16013(15) 0.0519(6) Uani d . 1 . . C
C15' 0.50559(18) 0.45880(18) 0.69984(14) 0.0411(5) Uani d . 1 . . C
C16' 0.4849(2) 0.4146(2) 0.76316(15) 0.0491(5) Uani d . 1 . . C
H16A 0.4655 0.3361 0.7426 0.059 Uiso calc R 1 . . H
C17' 0.4934(2) 0.4883(2) 0.85735(16) 0.0537(6) Uani d . 1 . . C
H17A 0.4809 0.4602 0.9012 0.064 Uiso calc R 1 . . H
C18' 0.52042(19) 0.6032(2) 0.88507(15) 0.0490(5) Uani d . 1 . . C
C19' 0.53746(19) 0.64733(19) 0.82174(16) 0.0505(5) Uani d . 1 . . C
H19A 0.5532 0.7255 0.8417 0.061 Uiso calc R 1 . . H
C20' 0.53092(19) 0.57393(19) 0.72802(15) 0.0468(5) Uani d . 1 . . C
H20A 0.5436 0.6024 0.6844 0.056 Uiso calc R 1 . . H
C21' 0.1968(5) 0.3482(7) 0.4780(5) 0.053(2) Uani d PD 0.515(8) A 1 C
H21C 0.1361 0.3497 0.5126 0.063 Uiso calc PR 0.515(8) A 1 H
H21D 0.1836 0.2703 0.4300 0.063 Uiso calc PR 0.515(8) A 1 H
C22' 0.1936(6) 0.4259(5) 0.4315(5) 0.075(2) Uani d PD 0.515(8) A 1 C
H22C 0.2507 0.4193 0.3932 0.090 Uiso calc PR 0.515(8) A 1 H
H22D 0.2153 0.5045 0.4807 0.090 Uiso calc PR 0.515(8) A 1 H
C23' 0.0679(8) 0.3939(10) 0.3669(6) 0.093(3) Uani d PD 0.515(8) A 1 C
H23D 0.0721 0.4232 0.3209 0.140 Uiso calc PR 0.515(8) A 1 H
H23E 0.0176 0.4263 0.4059 0.140 Uiso calc PR 0.515(8) A 1 H
H23F 0.0357 0.3122 0.3339 0.140 Uiso calc PR 0.515(8) A 1 H
C21A 0.2202(6) 0.3681(10) 0.4607(5) 0.066(3) Uani d PD 0.485(8) A 2 C
H21E 0.1756 0.2879 0.4307 0.079 Uiso calc PR 0.485(8) A 2 H
H21F 0.2557 0.3825 0.4139 0.079 Uiso calc PR 0.485(8) A 2 H
C22A 0.1364(6) 0.4392(6) 0.4871(5) 0.082(3) Uani d PD 0.485(8) A 2 C
H22E 0.1784 0.5187 0.5082 0.098 Uiso calc PR 0.485(8) A 2 H
H22F 0.1096 0.4335 0.5404 0.098 Uiso calc PR 0.485(8) A 2 H
C23A 0.0286(8) 0.4018(11) 0.4032(6) 0.093(3) Uani d PD 0.485(8) A 2 C
H23G 0.0117 0.4680 0.4009 0.139 Uiso calc PR 0.485(8) A 2 H
H23H -0.0388 0.3577 0.4118 0.139 Uiso calc PR 0.485(8) A 2 H
H23I 0.0452 0.3560 0.3442 0.139 Uiso calc PR 0.485(8) A 2 H

loop_
_atom_site_aniso_label
_atom_site_aniso_U_11
_atom_site_aniso_U_22
_atom_site_aniso_U_33
_atom_site_aniso_U_12
_atom_site_aniso_U_13
_atom_site_aniso_U_23
S1 0.0945(5) 0.0549(4) 0.0385(3) 0.0194(3) 0.0211(3) 0.0066(3)
Cl1 0.1573(8) 0.0568(4) 0.0531(4) 0.0172(5) 0.0377(5) 0.0000(3)
O1 0.0837(12) 0.0400(9) 0.0488(9) 0.0175(8) 0.0143(8) 0.0172(7)
N1 0.0470(10) 0.0381(9) 0.0340(9) 0.0107(8) 0.0098(7) 0.0098(7)
N2 0.0474(10) 0.0399(9) 0.0347(9) 0.0103(8) 0.0089(8) 0.0116(7)
N3 0.0598(11) 0.0413(10) 0.0331(9) 0.0102(8) 0.0091(8) 0.0100(8)
N4 0.0592(12) 0.0526(11) 0.0372(10) 0.0166(9) 0.0153(8) 0.0165(8)
C1 0.0373(11) 0.0427(12) 0.0363(11) 0.0115(9) 0.0086(8) 0.0137(9)
C2 0.0414(11) 0.0436(12) 0.0380(11) 0.0117(9) 0.0089(9) 0.0144(9)
C3 0.0386(11) 0.0420(11) 0.0376(11) 0.0122(9) 0.0086(9) 0.0133(9)
C4 0.0344(10) 0.0441(11) 0.0350(10) 0.0119(9) 0.0094(8) 0.0126(9)
C5 0.0431(12) 0.0494(13) 0.0413(12) 0.0144(10) 0.0122(9) 0.0190(10)
C6 0.0693(16) 0.0588(15) 0.0528(14) 0.0196(12) 0.0182(12) 0.0301(12)
C7 0.0499(13) 0.0481(13) 0.0392(12) 0.0152(10) 0.0128(10) 0.0109(10)
C8 0.0386(11) 0.0455(12) 0.0377(11) 0.0125(9) 0.0084(9) 0.0120(9)
C9 0.0423(12) 0.0433(12) 0.0431(12) 0.0138(9) 0.0089(9) 0.0106(9)
C10 0.0568(14) 0.0456(13) 0.0502(13) 0.0163(11) 0.0105(11) 0.0170(11)
C11 0.107(2) 0.0544(16) 0.075(2) 0.0286(16) 0.0181(17) 0.0260(15)
C12 0.116(3) 0.0425(15) 0.080(2) 0.0169(16) 0.0170(19) 0.0136(15)
C13 0.103(2) 0.0465(14) 0.0584(16) 0.0235(14) 0.0149(15) 0.0041(12)
C14 0.0661(15) 0.0491(13) 0.0463(13) 0.0180(11) 0.0136(11) 0.0093(11)
C15 0.0534(13) 0.0387(11) 0.0349(11) 0.0149(10) 0.0108(9) 0.0110(9)
C16 0.0538(14) 0.0472(13) 0.0462(13) 0.0101(11) 0.0142(11) 0.0131(10)
C17 0.0723(17) 0.0462(13) 0.0443(13) 0.0017(12) 0.0076(12) 0.0093(11)
C18 0.0904(19) 0.0419(13) 0.0379(12) 0.0188(13) 0.0186(13) 0.0116(10)
C19 0.0725(17) 0.0579(15) 0.0522(14) 0.0322(13) 0.0271(13) 0.0222(12)
C20 0.0504(13) 0.0530(13) 0.0457(12) 0.0187(11) 0.0110(10) 0.0148(11)
C21 0.0514(13) 0.0503(13) 0.0422(12) 0.0170(10) 0.0092(10) 0.0201(10)
C22 0.0522(14) 0.0619(16) 0.0768(18) 0.0148(12) 0.0137(13) 0.0299(14)
C23 0.086(2) 0.0644(19) 0.151(3) 0.0082(16) 0.033(2) 0.050(2)
S1' 0.0759(4) 0.0615(4) 0.0376(3) 0.0271(3) 0.0212(3) 0.0118(3)
Cl1' 0.0739(4) 0.0941(5) 0.0372(3) 0.0200(4) 0.0176(3) 0.0013(3)
O1' 0.0541(9) 0.0815(12) 0.0332(8) 0.0281(8) 0.0026(7) 0.0110(8)
N1' 0.0465(10) 0.0477(10) 0.0294(8) 0.0150(8) 0.0089(7) 0.0125(7)
N2' 0.0462(10) 0.0506(10) 0.0317(9) 0.0168(8) 0.0073(7) 0.0118(8)
N3' 0.0486(11) 0.0744(14) 0.0386(10) 0.0275(10) 0.0073(9) 0.0069(9)
N4' 0.0576(12) 0.0552(11) 0.0408(10) 0.0227(9) 0.0157(9) 0.0166(9)
C1' 0.0465(12) 0.0459(12) 0.0338(11) 0.0135(10) 0.0076(9) 0.0147(9)
C2' 0.0489(12) 0.0456(12) 0.0349(11) 0.0157(10) 0.0090(10) 0.0139(9)
C3' 0.0468(12) 0.0418(11) 0.0321(10) 0.0140(9) 0.0086(9) 0.0149(9)
C4' 0.0479(12) 0.0393(11) 0.0334(10) 0.0116(9) 0.0105(9) 0.0156(9)
C5' 0.0515(13) 0.0490(12) 0.0413(12) 0.0186(10) 0.0122(10) 0.0200(10)
C6' 0.0545(14) 0.0763(17) 0.0527(14) 0.0294(13) 0.0107(11) 0.0236(13)
C7' 0.0599(14) 0.0444(12) 0.0375(11) 0.0185(10) 0.0170(10) 0.0158(9)
C8' 0.0556(13) 0.0383(11) 0.0329(10) 0.0126(10) 0.0123(9) 0.0139(9)
C9' 0.0594(14) 0.0381(11) 0.0308(10) 0.0129(10) 0.0094(9) 0.0112(9)
C10' 0.0577(14) 0.0562(14) 0.0388(12) 0.0109(11) 0.0051(10) 0.0158(11)
C11' 0.0641(16) 0.0611(15) 0.0478(14) -0.0001(12) -0.0009(12) 0.0158(12)
C12' 0.0810(19) 0.0653(16) 0.0374(13) -0.0068(14) -0.0068(12) 0.0153(12)
C13' 0.0863(19) 0.0564(15) 0.0351(12) 0.0093(13) 0.0094(12) 0.0089(11)
C14' 0.0714(15) 0.0423(12) 0.0345(11) 0.0131(11) 0.0134(10) 0.0118(9)
C15' 0.0430(11) 0.0460(12) 0.0292(10) 0.0144(9) 0.0086(8) 0.0118(9)
C16' 0.0566(13) 0.0495(13) 0.0416(12) 0.0176(11) 0.0130(10) 0.0199(10)
C17' 0.0574(14) 0.0721(17) 0.0358(12) 0.0207(12) 0.0160(10) 0.0263(11)
C18' 0.0417(12) 0.0603(15) 0.0338(11) 0.0145(10) 0.0103(9) 0.0106(10)
C19' 0.0477(13) 0.0440(12) 0.0465(13) 0.0094(10) 0.0118(10) 0.0100(10)
C20' 0.0517(13) 0.0496(13) 0.0380(11) 0.0130(10) 0.0127(10) 0.0192(10)
C21' 0.055(4) 0.056(3) 0.039(3) 0.012(3) 0.022(3) 0.012(3)
C22' 0.087(5) 0.073(4) 0.065(4) 0.024(3) 0.007(3) 0.034(3)
C23' 0.092(6) 0.111(6) 0.069(5) 0.024(5) -0.010(4) 0.047(5)
C21A 0.043(4) 0.109(8) 0.045(4) 0.039(4) 0.015(3) 0.024(4)
C22A 0.073(4) 0.100(5) 0.059(4) 0.041(4) 0.002(3) 0.023(3)
C23A 0.077(5) 0.134(8) 0.077(6) 0.041(5) 0.002(4) 0.059(6)

loop_
_atom_type_symbol
_atom_type_description
_atom_type_scat_dispersion_real
_atom_type_scat_dispersion_imag
_atom_type_scat_source
C C 0.0033 0.0016 'International Tables Vol C Tables 4.2.6.8 and 6.1.1.4'
H H 0.0000 0.0000 'International Tables Vol C Tables 4.2.6.8 and 6.1.1.4'
N N 0.0061 0.0033 'International Tables Vol C Tables 4.2.6.8 and 6.1.1.4'
O O 0.0106 0.0060 'International Tables Vol C Tables 4.2.6.8 and 6.1.1.4'
S S 0.1246 0.1234 'International Tables Vol C Tables 4.2.6.8 and 6.1.1.4'
Cl Cl 0.1484 0.1585 'International Tables Vol C Tables 4.2.6.8 and 6.1.1.4'

loop_
_geom_angle_atom_site_label_1
_geom_angle_atom_site_label_2
_geom_angle_atom_site_label_3
_geom_angle
_geom_angle_publ_flag
C7 S1 C14 91.00(11) y
C1 N1 C2 122.21(17) ?
C1 N1 C15 120.14(16) ?
C2 N1 C15 117.55(16) ?
C1 N2 C4 118.07(18) y
C1 N3 C21 121.83(17) ?
C1 N3 H3 119.1 ?
C21 N3 H3 119.1 ?
C5 N4 C7 116.82(18) y
N2 C1 N3 118.99(19) ?
N2 C1 N1 123.28(18) ?
N3 C1 N1 117.74(17) ?
O1 C2 N1 118.30(18) ?
O1 C2 C3 127.29(19) ?
N1 C2 C3 114.41(18) ?
C4 C3 C5 120.52(18) ?
C4 C3 C2 118.07(18) ?
C5 C3 C2 121.41(19) ?
N2 C4 C3 123.73(18) ?
N2 C4 C8 118.32(18) ?
C3 C4 C8 117.95(18) ?
N4 C5 C3 121.34(19) ?
N4 C5 C6 115.15(19) ?
C3 C5 C6 123.50(19) ?
C5 C6 H6A 109.5 ?
C5 C6 H6B 109.5 ?
H6A C6 H6B 109.5 ?
C5 C6 H6C 109.5 ?
H6A C6 H6C 109.5 ?
H6B C6 H6C 109.5 ?
N4 C7 C8 127.34(19) ?
N4 C7 S1 121.17(17) ?
C8 C7 S1 111.49(17) ?
C7 C8 C4 115.99(19) ?
C7 C8 C9 112.30(19) ?
C4 C8 C9 131.7(2) ?
C14 C9 C8 111.9(2) ?
C14 C9 C10 121.1(2) ?
C8 C9 C10 126.98(19) ?
C9 C10 C11 111.6(2) ?
C9 C10 H10A 109.3 ?
C11 C10 H10A 109.3 ?
C9 C10 H10B 109.3 ?
C11 C10 H10B 109.3 ?
H10A C10 H10B 108.0 ?
C12 C11 C10 113.9(2) ?
C12 C11 H11A 108.8 ?
C10 C11 H11A 108.8 ?
C12 C11 H11B 108.8 ?
C10 C11 H11B 108.8 ?
H11A C11 H11B 107.7 ?
C11 C12 C13 113.2(3) ?
C11 C12 H12A 108.9 ?
C13 C12 H12A 108.9 ?
C11 C12 H12B 108.9 ?
C13 C12 H12B 108.9 ?
H12A C12 H12B 107.8 ?
C12 C13 C14 110.4(2) ?
C12 C13 H13A 109.6 ?
C14 C13 H13A 109.6 ?
C12 C13 H13B 109.6 ?
C14 C13 H13B 109.6 ?
H13A C13 H13B 108.1 ?
C9 C14 C13 125.7(2) ?
C9 C14 S1 113.33(18) ?
C13 C14 S1 120.97(19) ?
C20 C15 C16 120.4(2) ?
C20 C15 N1 119.65(19) ?
C16 C15 N1 119.94(19) ?
C15 C16 C17 119.6(2) ?
C15 C16 H16 120.2 ?
C17 C16 H16 120.2 ?
C18 C17 C16 119.3(2) ?
C18 C17 H17 120.4 ?
C16 C17 H17 120.4 ?
C19 C18 C17 121.4(2) ?
C19 C18 Cl1 119.1(2) ?
C17 C18 Cl1 119.5(2) ?
C18 C19 C20 119.1(2) ?
C18 C19 H19 120.4 ?
C20 C19 H19 120.4 ?
C15 C20 C19 120.1(2) ?
C15 C20 H20 119.9 ?
C19 C20 H20 119.9 ?
N3 C21 C22 112.82(19) ?
N3 C21 H21A 109.0 ?
C22 C21 H21A 109.0 ?
N3 C21 H21B 109.0 ?
C22 C21 H21B 109.0 ?
H21A C21 H21B 107.8 ?
C21 C22 C23 112.3(2) ?
C21 C22 H22A 109.1 ?
C23 C22 H22A 109.1 ?
C21 C22 H22B 109.1 ?
C23 C22 H22B 109.1 ?
H22A C22 H22B 107.9 ?
C22 C23 H23A 109.5 ?
C22 C23 H23B 109.5 ?
H23A C23 H23B 109.5 ?
C22 C23 H23C 109.5 ?
H23A C23 H23C 109.5 ?
H23B C23 H23C 109.5 ?
C7' S1' C14' 91.06(10) y
C1' N1' C2' 122.54(17) ?
C1' N1' C15' 120.77(17) ?
C2' N1' C15' 116.59(16) ?
C1' N2' C4' 117.71(17) y
C1' N3' C21' 125.3(4) ?
C1' N3' C21A 116.9(3) ?
C1' N3' H3'A 117.3 ?
C21' N3' H3'A 117.3 ?
C21A N3' H3'A 121.9 ?
C1' N3' H3'B 121.4 ?
C21' N3' H3'B 110.6 ?
C21A N3' H3'B 121.7 ?
C5' N4' C7' 116.56(18) y
N2' C1' N3' 119.66(18) ?
N2' C1' N1' 122.58(19) ?
N3' C1' N1' 117.75(18) ?
O1' C2' N1' 118.21(18) ?
O1' C2' C3' 126.62(19) ?
N1' C2' C3' 115.17(17) ?
C4' C3' C5' 120.47(18) ?
C4' C3' C2' 117.15(18) ?
C5' C3' C2' 122.38(18) ?
N2' C4' C3' 124.73(18) ?
N2' C4' C8' 118.07(18) ?
C3' C4' C8' 117.19(19) ?
N4' C5' C3' 121.82(19) ?
N4' C5' C6' 114.54(19) ?
C3' C5' C6' 123.62(19) ?
C5' C6' H6'A 109.5 ?
C5' C6' H6'B 109.5 ?
H6'A C6' H6'B 109.5 ?
C5' C6' H6'C 109.5 ?
H6'A C6' H6'C 109.5 ?
H6'B C6' H6'C 109.5 ?
N4' C7' C8' 127.31(19) ?
N4' C7' S1' 121.46(16) ?
C8' C7' S1' 111.23(16) ?
C7' C8' C4' 116.41(19) ?
C7' C8' C9' 112.77(18) ?
C4' C8' C9' 130.8(2) ?
C14' C9' C8' 111.1(2) ?
C14' C9' C10' 121.7(2) ?
C8' C9' C10' 127.08(18) ?
C9' C10' C11' 110.02(19) ?
C9' C10' H10C 109.7 ?
C11' C10' H10C 109.7 ?
C9' C10' H10D 109.7 ?
C11' C10' H10D 109.7 ?
H10C C10' H10D 108.2 ?
C12' C11' C10' 110.5(2) ?
C12' C11' H11C 109.6 ?
C10' C11' H11C 109.6 ?
C12' C11' H11D 109.6 ?
C10' C11' H11D 109.6 ?
H11C C11' H11D 108.1 ?
C11' C12' C13' 111.1(2) ?
C11' C12' H12C 109.4 ?
C13' C12' H12C 109.4 ?
C11' C12' H12D 109.4 ?
C13' C12' H12D 109.4 ?
H12C C12' H12D 108.0 ?
C14' C13' C12' 110.3(2) ?
C14' C13' H13C 109.6 ?
C12' C13' H13C 109.6 ?
C14' C13' H13D 109.6 ?
C12' C13' H13D 109.6 ?
H13C C13' H13D 108.1 ?
C9' C14' C13' 125.4(2) ?
C9' C14' S1' 113.70(17) ?
C13' C14' S1' 120.92(18) ?
C20' C15' C16' 121.16(19) ?
C20' C15' N1' 119.35(18) ?
C16' C15' N1' 119.45(18) ?
C15' C16' C17' 119.3(2) ?
C15' C16' H16A 120.3 ?
C17' C16' H16A 120.3 ?
C18' C17' C16' 119.0(2) ?
C18' C17' H17A 120.5 ?
C16' C17' H17A 120.5 ?
C17' C18' C19' 121.9(2) ?
C17' C18' Cl1' 119.74(18) ?
C19' C18' Cl1' 118.33(18) ?
C18' C19' C20' 119.1(2) ?
C18' C19' H19A 120.5 ?
C20' C19' H19A 120.5 ?
C15' C20' C19' 119.4(2) ?
C15' C20' H20A 120.3 ?
C19' C20' H20A 120.3 ?
N3' C21' C22' 105.8(5) ?
N3' C21' H21C 110.6 ?
C22' C21' H21C 110.6 ?
N3' C21' H21D 110.6 ?
C22' C21' H21D 110.6 ?
H21C C21' H21D 108.7 ?
C21' C22' C23' 110.0(5) ?
C21' C22' H22C 109.7 ?
C23' C22' H22C 109.7 ?
C21' C22' H22D 109.7 ?
C23' C22' H22D 109.7 ?
H22C C22' H22D 108.2 ?
N3' C21A C22A 112.9(6) ?
N3' C21A H21E 109.0 ?
C22A C21A H21E 109.0 ?
N3' C21A H21F 109.0 ?
C22A C21A H21F 109.0 ?
H21E C21A H21F 107.8 ?
C21A C22A C23A 112.2(6) ?
C21A C22A H22E 109.2 ?
C23A C22A H22E 109.2 ?
C21A C22A H22F 109.2 ?
C23A C22A H22F 109.2 ?
H22E C22A H22F 107.9 ?
C22A C23A H23G 109.5 ?
C22A C23A H23H 109.5 ?
H23G C23A H23H 109.5 ?
C22A C23A H23I 109.5 ?
H23G C23A H23I 109.5 ?
H23H C23A H23I 109.5 ?

loop_
_geom_bond_atom_site_label_1
_geom_bond_atom_site_label_2
_geom_bond_distance
_geom_bond_publ_flag
S1 C7 1.737(2) y
S1 C14 1.738(3) y
Cl1 C18 1.738(2) ?
O1 C2 1.209(2) y
N1 C1 1.384(3) ?
N1 C2 1.417(3) ?
N1 C15 1.447(2) ?
N2 C1 1.308(2) y
N2 C4 1.367(3) y
N3 C1 1.337(3) ?
N3 C21 1.450(3) ?
N3 H3 0.86 ?
N4 C5 1.334(3) y
N4 C7 1.349(3) y
C2 C3 1.461(3) ?
C3 C4 1.409(3) ?
C3 C5 1.426(3) ?
C4 C8 1.414(3) ?
C5 C6 1.493(3) ?
C6 H6A 0.96 ?
C6 H6B 0.96 ?
C6 H6C 0.96 ?
C7 C8 1.391(3) ?
C8 C9 1.446(3) ?
C9 C14 1.353(3) ?
C9 C10 1.507(3) ?
C10 C11 1.522(3) ?
C10 H10A 0.97 ?
C10 H10B 0.97 ?
C11 C12 1.486(4) ?
C11 H11A 0.97 ?
C11 H11B 0.97 ?
C12 C13 1.494(4) ?
C12 H12A 0.97 ?
C12 H12B 0.97 ?
C13 C14 1.508(3) ?
C13 H13A 0.97 ?
C13 H13B 0.97 ?
C15 C20 1.374(3) ?
C15 C16 1.378(3) ?
C16 C17 1.387(3) ?
C16 H16 0.93 ?
C17 C18 1.371(4) ?
C17 H17 0.93 ?
C18 C19 1.370(4) ?
C19 C20 1.380(3) ?
C19 H19 0.93 ?
C20 H20 0.93 ?
C21 C22 1.490(3) ?
C21 H21A 0.97 ?
C21 H21B 0.97 ?
C22 C23 1.510(4) ?
C22 H22A 0.97 ?
C22 H22B 0.97 ?
C23 H23A 0.96 ?
C23 H23B 0.96 ?
C23 H23C 0.96 ?
S1' C7' 1.734(2) y
S1' C14' 1.735(3) y
Cl1' C18' 1.741(2) ?
O1' C2' 1.220(2) y
N1' C1' 1.391(3) ?
N1' C2' 1.412(3) ?
N1' C15' 1.450(2) ?
N2' C1' 1.307(2) y
N2' C4' 1.369(3) y
N3' C1' 1.337(3) ?
N3' C21' 1.473(6) ?
N3' C21A 1.483(6) ?
N3' H3'A 0.86 ?
N3' H3'B 0.90 ?
N4' C5' 1.327(3) y
N4' C7' 1.343(3) y
C2' C3' 1.449(3) ?
C3' C4' 1.408(3) ?
C3' C5' 1.427(3) ?
C4' C8' 1.415(3) ?
C5' C6' 1.503(3) ?
C6' H6'A 0.96 ?
C6' H6'B 0.96 ?
C6' H6'C 0.96 ?
C7' C8' 1.390(3) ?
C8' C9' 1.448(3) ?
C9' C14' 1.353(3) ?
C9' C10' 1.498(3) ?
C10' C11' 1.535(3) ?
C10' H10C 0.97 ?
C10' H10D 0.97 ?
C11' C12' 1.507(4) ?
C11' H11C 0.97 ?
C11' H11D 0.97 ?
C12' C13' 1.515(4) ?
C12' H12C 0.97 ?
C12' H12D 0.97 ?
C13' C14' 1.504(3) ?
C13' H13C 0.97 ?
C13' H13D 0.97 ?
C15' C20' 1.371(3) ?
C15' C16' 1.382(3) ?
C16' C17' 1.383(3) ?
C16' H16A 0.93 ?
C17' C18' 1.368(3) ?
C17' H17A 0.93 ?
C18' C19' 1.373(3) ?
C19' C20' 1.382(3) ?
C19' H19A 0.93 ?
C20' H20A 0.93 ?
C21' C22' 1.499(7) ?
C21' H21C 0.97 ?
C21' H21D 0.97 ?
C22' C23' 1.541(7) ?
C22' H22C 0.97 ?
C22' H22D 0.97 ?
C23' H23D 0.96 ?
C23' H23E 0.96 ?
C23' H23F 0.96 ?
C21A C22A 1.500(8) ?
C21A H21E 0.97 ?
C21A H21F 0.97 ?
C22A C23A 1.525(7) ?
C22A H22E 0.97 ?
C22A H22F 0.97 ?
C23A H23G 0.96 ?
C23A H23H 0.96 ?
C23A H23I 0.96 ?

loop_
_geom_hbond_atom_site_label_D
_geom_hbond_atom_site_label_H
_geom_hbond_atom_site_label_A
_geom_hbond_site_symmetry_A
_geom_hbond_distance_DH
_geom_hbond_distance_HA
_geom_hbond_distance_DA
_geom_hbond_angle_DHA
N3' H3'B N4 2_666 0.90 2.30 3.072(3) 144
N3 H3 O1' 1_554 0.86 2.22 2.912(2) 138
C13' H13C O1 2_655 0.97 2.38 3.285(3) 154

loop_
_geom_torsion_atom_site_label_1
_geom_torsion_atom_site_label_2
_geom_torsion_atom_site_label_3
_geom_torsion_atom_site_label_4
_geom_torsion
C4 N2 C1 N3 176.93(18)
C4 N2 C1 N1 -3.1(3)
C21 N3 C1 N2 3.0(3)
C21 N3 C1 N1 -177.02(17)
C2 N1 C1 N2 -0.7(3)
C15 N1 C1 N2 -176.76(18)
C2 N1 C1 N3 179.31(18)
C15 N1 C1 N3 3.3(3)
C1 N1 C2 O1 -175.47(18)
C15 N1 C2 O1 0.7(3)
C1 N1 C2 C3 4.6(3)
C15 N1 C2 C3 -179.30(16)
O1 C2 C3 C4 175.3(2)
N1 C2 C3 C4 -4.7(3)
O1 C2 C3 C5 -4.8(3)
N1 C2 C3 C5 175.16(18)
C1 N2 C4 C3 2.7(3)
C1 N2 C4 C8 -176.41(17)
C5 C3 C4 N2 -178.51(18)
C2 C3 C4 N2 1.4(3)
C5 C3 C4 C8 0.6(3)
C2 C3 C4 C8 -179.56(17)
C7 N4 C5 C3 -2.3(3)
C7 N4 C5 C6 178.72(19)
C4 C3 C5 N4 1.4(3)
C2 C3 C5 N4 -178.49(19)
C4 C3 C5 C6 -179.8(2)
C2 C3 C5 C6 0.4(3)
C5 N4 C7 C8 1.5(3)
C5 N4 C7 S1 -179.10(16)
C14 S1 C7 N4 -179.7(2)
C14 S1 C7 C8 -0.19(18)
N4 C7 C8 C4 0.4(3)
S1 C7 C8 C4 -179.06(14)
N4 C7 C8 C9 179.4(2)
S1 C7 C8 C9 0.0(2)
N2 C4 C8 C7 177.77(18)
C3 C4 C8 C7 -1.4(3)
N2 C4 C8 C9 -1.0(3)
C3 C4 C8 C9 179.8(2)
C7 C8 C9 C14 0.3(3)
C4 C8 C9 C14 179.1(2)
C7 C8 C9 C10 179.5(2)
C4 C8 C9 C10 -1.6(4)
C14 C9 C10 C11 -12.4(3)
C8 C9 C10 C11 168.5(2)
C9 C10 C11 C12 41.3(3)
C10 C11 C12 C13 -58.9(4)
C11 C12 C13 C14 42.8(4)
C8 C9 C14 C13 178.7(2)
C10 C9 C14 C13 -0.6(4)
C8 C9 C14 S1 -0.4(3)
C10 C9 C14 S1 -179.73(17)
C12 C13 C14 C9 -14.4(4)
C12 C13 C14 S1 164.7(2)
C7 S1 C14 C9 0.4(2)
C7 S1 C14 C13 -178.8(2)
C1 N1 C15 C20 73.4(3)
C2 N1 C15 C20 -102.8(2)
C1 N1 C15 C16 -105.8(2)
C2 N1 C15 C16 78.0(3)
C20 C15 C16 C17 -1.8(3)
N1 C15 C16 C17 177.4(2)
C15 C16 C17 C18 0.3(4)
C16 C17 C18 C19 1.0(4)
C16 C17 C18 Cl1 -178.53(18)
C17 C18 C19 C20 -0.7(4)
Cl1 C18 C19 C20 178.84(18)
C16 C15 C20 C19 2.1(3)
N1 C15 C20 C19 -177.1(2)
C18 C19 C20 C15 -0.9(4)
C1 N3 C21 C22 82.8(3)
N3 C21 C22 C23 -178.0(2)
C4' N2' C1' N3' 178.58(19)
C4' N2' C1' N1' -0.4(3)
C21' N3' C1' N2' 16.4(5)
C21A N3' C1' N2' -5.5(6)
C21' N3' C1' N1' -164.6(4)
C21A N3' C1' N1' 173.6(6)
C2' N1' C1' N2' 1.6(3)
C15' N1' C1' N2' 177.81(19)
C2' N1' C1' N3' -177.4(2)
C15' N1' C1' N3' -1.2(3)
C1' N1' C2' O1' -180.0(2)
C15' N1' C2' O1' 3.7(3)
C1' N1' C2' C3' 0.2(3)
C15' N1' C2' C3' -176.12(17)
O1' C2' C3' C4' 177.3(2)
N1' C2' C3' C4' -3.0(3)
O1' C2' C3' C5' -3.4(4)
N1' C2' C3' C5' 176.36(19)
C1' N2' C4' C3' -2.7(3)
C1' N2' C4' C8' 178.67(19)
C5' C3' C4' N2' -174.88(19)
C2' C3' C4' N2' 4.5(3)
C5' C3' C4' C8' 3.7(3)
C2' C3' C4' C8' -176.92(18)
C7' N4' C5' C3' -2.8(3)
C7' N4' C5' C6' 178.8(2)
C4' C3' C5' N4' 0.6(3)
C2' C3' C5' N4' -178.7(2)
C4' C3' C5' C6' 178.8(2)
C2' C3' C5' C6' -0.5(3)
C5' N4' C7' C8' 0.7(3)
C5' N4' C7' S1' -179.56(17)
C14' S1' C7' N4' 179.32(19)
C14' S1' C7' C8' -0.88(18)
N4' C7' C8' C4' 3.6(3)
S1' C7' C8' C4' -176.18(15)
N4' C7' C8' C9' -177.6(2)
S1' C7' C8' C9' 2.6(2)
N2' C4' C8' C7' 173.20(18)
C3' C4' C8' C7' -5.5(3)
N2' C4' C8' C9' -5.4(3)
C3' C4' C8' C9' 176.0(2)
C7' C8' C9' C14' -3.5(3)
C4' C8' C9' C14' 175.1(2)
C7' C8' C9' C10' 172.5(2)
C4' C8' C9' C10' -8.9(4)
C14' C9' C10' C11' 14.9(3)
C8' C9' C10' C11' -160.7(2)
C9' C10' C11' C12' -49.8(3)
C10' C11' C12' C13' 65.6(3)
C11' C12' C13' C14' -41.8(3)
C8' C9' C14' C13' -176.7(2)
C10' C9' C14' C13' 7.0(4)
C8' C9' C14' S1' 2.8(2)
C10' C9' C14' S1' -173.43(17)
C12' C13' C14' C9' 6.6(3)
C12' C13' C14' S1' -172.92(18)
C7' S1' C14' C9' -1.19(19)
C7' S1' C14' C13' 178.4(2)
C1' N1' C15' C20' -78.1(3)
C2' N1' C15' C20' 98.3(2)
C1' N1' C15' C16' 104.0(2)
C2' N1' C15' C16' -79.5(2)
C20' C15' C16' C17' -1.9(3)
N1' C15' C16' C17' 175.91(19)
C15' C16' C17' C18' 0.9(3)
C16' C17' C18' C19' 1.1(3)
C16' C17' C18' Cl1' -178.44(17)
C17' C18' C19' C20' -2.1(3)
Cl1' C18' C19' C20' 177.41(16)
C16' C15' C20' C19' 0.9(3)
N1' C15' C20' C19' -176.94(18)
C18' C19' C20' C15' 1.1(3)
C1' N3' C21' C22' -98.1(7)
C21A N3' C21' C22' -26.3(15)
N3' C21' C22' C23' -174.9(6)
C1' N3' C21A C22A -166.4(7)
C21' N3' C21A C22A 73.9(16)
N3' C21A C22A C23A -171.7(8)
